data_7108445
loop_
_publ_author_name
'Christian Wiegand'
'Eberhardt Herdtweck'
'Thorsten Bach'

_publ_section_title
;
 Enantioselectivity in visible light-induced, singlet oxygen [2+4]
 cycloaddition reactions (type II photooxygenations) of 2-pyridones
;
_journal_name_full Chem.Commun.
_journal_page_first 10195
_journal_paper_doi 10.1039/c2cc35621j
_journal_volume 48
_journal_year 2012
_chemical_absolute_configuration ad
_chemical_formula_moiety 'C6 H7 N O3'
_chemical_formula_sum 'C6 H7 N O3'
_chemical_formula_weight 141.13
_chemical_name_systematic ?
_space_group_IT_number 19
_symmetry_cell_setting orthorhombic
_symmetry_Int_Tables_number 19
_symmetry_space_group_name_Hall 'P 2ac 2ab'
_symmetry_space_group_name_H-M 'P 21 21 21'
_atom_sites_solution_hydrogens difmap
_atom_sites_solution_primary direct
_atom_sites_solution_secondary difmap
_cell_angle_alpha 90
_cell_angle_beta 90
_cell_angle_gamma 90
_cell_formula_units_Z 8
_cell_length_a 7.5139(3)
_cell_length_b 11.1798(5)
_cell_length_c 15.9807(7)
_cell_measurement_reflns_used 9954
_cell_measurement_temperature 293(1)
_cell_measurement_theta_max 64.98
_cell_measurement_theta_min 4.83
_cell_volume 1342.44(10)
_computing_cell_refinement 'SAINT (Bruker, 2008b)'
_computing_data_collection 'APEX II Control Software (Bruker, 2008a)'
_computing_data_reduction 'SAINT (Bruker, 2008b)'
_computing_molecular_graphics 'PLATON (Spek, 2010)'
_computing_publication_material 'PLATON (Spek, 2010)'
_computing_structure_refinement 'SHELXL97 (Sheldrick, 1998)'
_computing_structure_solution 'SIR92 (Altomare, 1994)'
_diffrn_ambient_temperature 293(1)
_diffrn_detector ' CCD plate '
_diffrn_detector_area_resol_mean 16
_diffrn_measured_fraction_theta_full 0.978
_diffrn_measured_fraction_theta_max 0.978
_diffrn_measurement_device ' \k-geometry diffractometer '
_diffrn_measurement_device_type ' Bruker \k-CCD diffractometer'
_diffrn_measurement_method ' phi- and omega-rotation '
_diffrn_radiation_monochromator graphite
_diffrn_radiation_source 'fine-focus sealed tube'
_diffrn_radiation_type 'Cu K\a'
_diffrn_radiation_wavelength 1.54180
_diffrn_reflns_av_R_equivalents 0.0281
_diffrn_reflns_av_sigmaI/netI 0.0120
_diffrn_reflns_limit_h_max 8
_diffrn_reflns_limit_h_min -8
_diffrn_reflns_limit_k_max 12
_diffrn_reflns_limit_k_min -11
_diffrn_reflns_limit_l_max 18
_diffrn_reflns_limit_l_min -18
_diffrn_reflns_number 22746
_diffrn_reflns_theta_full 64.98
_diffrn_reflns_theta_max 64.98
_diffrn_reflns_theta_min 4.83
_diffrn_standards_decay_% 0
_exptl_absorpt_coefficient_mu 0.971
_exptl_absorpt_correction_T_max 0.7526
_exptl_absorpt_correction_T_min 0.6561
_exptl_absorpt_correction_type multi-scan
_exptl_absorpt_process_details 'SADABS, Bruker, 2008b'
_exptl_crystal_colour colorless
_exptl_crystal_density_diffrn 1.396
_exptl_crystal_density_meas ?
_exptl_crystal_density_method none
_exptl_crystal_description plate
_exptl_crystal_F_000 592
_exptl_crystal_size_max 0.56
_exptl_crystal_size_mid 0.36
_exptl_crystal_size_min 0.08
_refine_diff_density_max 0.116
_refine_diff_density_min -0.102
_refine_diff_density_rms 0.023
_refine_ls_abs_structure_details 'Flack H D (1983), Acta Cryst. A39, 876-881'
_refine_ls_abs_structure_Flack 0.0(2)
_refine_ls_extinction_coef 0.00069(18)
_refine_ls_extinction_expression Fc^*^=kFc[1+0.001xFc^2^\l^3^/sin(2\q)]^-1/4^
_refine_ls_extinction_method SHELXL
_refine_ls_goodness_of_fit_ref 1.042
_refine_ls_hydrogen_treatment refall
_refine_ls_matrix_type full
_refine_ls_number_parameters 238
_refine_ls_number_reflns 2226
_refine_ls_number_restraints 0
_refine_ls_restrained_S_all 1.042
_refine_ls_R_factor_all 0.0288
_refine_ls_R_factor_gt 0.0272
_refine_ls_shift/su_max 0.000
_refine_ls_shift/su_mean 0.000
_refine_ls_structure_factor_coef Fsqd
_refine_ls_weighting_details 'w=1/[\s^2^(Fo^2^)+(0.0426P)^2^+0.1805P] where P=(Fo^2^+2Fc^2^)/3'
_refine_ls_weighting_scheme sigma
_refine_ls_wR_factor_gt 0.0778
_refine_ls_wR_factor_ref 0.0792
_reflns_number_gt 2116
_reflns_number_total 2226
_reflns_threshold_expression I>2\s(I)
_cod_data_source_file c2cc35621j.txt
_cod_data_source_block compound_6
_cod_depositor_comments
;
The following automatic conversions were performed:

'_exptl_crystal_density_meas' value 'none' was changed to '?' - the
value is perceived as not measured.

Automatic conversion script
Id: cif_fix_values 3008 2015-01-20 13:52:24Z robertas 
;
_cod_database_code 7108445

loop_
_symmetry_equiv_pos_site_id
_symmetry_equiv_pos_as_xyz
1 x,y,z
2 1/2-x,-y,1/2+z
3 1/2+x,1/2-y,-z
4 -x,1/2+y,1/2-z

loop_
_atom_site_aniso_label
_atom_site_aniso_U_11
_atom_site_aniso_U_22
_atom_site_aniso_U_33
_atom_site_aniso_U_23
_atom_site_aniso_U_13
_atom_site_aniso_U_12
O1 0.0464(7) 0.0431(6) 0.1306(12) 0.0083(7) -0.0157(8) -0.0159(5)
O2 0.0642(7) 0.0354(5) 0.0756(7) -0.0067(5) 0.0138(7) -0.0083(6)
O3 0.0502(7) 0.0351(6) 0.0892(8) 0.0016(5) 0.0032(7) -0.0067(5)
N1 0.0359(7) 0.0340(7) 0.0631(9) -0.0001(6) -0.0050(6) -0.0035(5)
C1 0.0465(9) 0.0359(8) 0.0574(9) -0.0007(7) -0.0046(8) -0.0091(7)
C2 0.0460(8) 0.0357(7) 0.0527(8) 0.0002(5) -0.0014(8) 0.0012(7)
C3 0.0407(9) 0.0425(9) 0.0683(10) -0.0040(8) -0.0027(8) -0.0009(7)
C4 0.0409(9) 0.0435(9) 0.0646(10) -0.0055(8) 0.0019(8) -0.0095(7)
C5 0.0432(8) 0.0346(7) 0.0481(7) -0.0040(5) 0.0011(8) -0.0081(7)
C6 0.0692(12) 0.0791(13) 0.0571(9) 0.0073(9) -0.0066(11) 0.0036(13)
O11 0.0460(7) 0.0417(6) 0.1020(10) 0.0065(6) -0.0002(6) 0.0122(5)
O12 0.0648(8) 0.0397(6) 0.0940(8) -0.0173(5) -0.0127(8) 0.0074(6)
O13 0.0448(6) 0.0322(6) 0.0833(7) -0.0038(5) -0.0030(6) 0.0065(5)
N11 0.0345(7) 0.0340(7) 0.0638(8) 0.0006(6) -0.0014(6) 0.0018(5)
C11 0.0438(8) 0.0340(8) 0.0495(8) 0.0002(6) 0.0005(7) 0.0072(7)
C12 0.0467(8) 0.0337(7) 0.0581(8) 0.0004(6) 0.0042(8) 0.0016(7)
C13 0.0400(8) 0.0422(9) 0.0669(10) -0.0039(8) 0.0035(8) -0.0012(7)
C14 0.0356(8) 0.0413(8) 0.0658(10) -0.0049(7) 0.0017(7) 0.0072(7)
C15 0.0423(8) 0.0326(7) 0.0498(7) -0.0036(5) -0.0007(8) 0.0076(7)
C16 0.0742(14) 0.0786(14) 0.0747(12) 0.0247(11) 0.0112(12) -0.0070(13)

loop_
_atom_site_label
_atom_site_type_symbol
_atom_site_thermal_displace_type
_atom_site_fract_x
_atom_site_fract_y
_atom_site_fract_z
_atom_site_occupancy
_atom_site_U_iso_or_equiv
O1 O Uani 0.68577(16) 0.07612(10) 0.11267(11) 1.000 0.0734(5)
O2 O Uani 1.01267(18) -0.04479(9) 0.09183(7) 1.000 0.0584(4)
O3 O Uani 0.97862(16) 0.42313(9) 0.08406(7) 1.000 0.0582(4)
N1 N Uani 0.83506(18) 0.24880(11) 0.10448(9) 1.000 0.0443(4)
C1 C Uani 0.8273(2) 0.12809(14) 0.11569(10) 1.000 0.0466(5)
C2 C Uani 0.9995(2) 0.06341(11) 0.13678(9) 1.000 0.0448(4)
C3 C Uani 1.1618(2) 0.13483(15) 0.11564(12) 1.000 0.0505(5)
C4 C Uani 1.1573(2) 0.25033(14) 0.09949(12) 1.000 0.0497(5)
C5 C Uani 0.9886(2) 0.31606(12) 0.09538(8) 1.000 0.0420(4)
C6 C Uani 0.9949(3) 0.0387(2) 0.23104(11) 1.000 0.0685(7)
O11 O Uani 0.18667(15) 0.25695(10) 0.37726(9) 1.000 0.0632(5)
O12 O Uani 0.50295(19) 0.37091(10) 0.43458(9) 1.000 0.0662(4)
O13 O Uani 0.47349(15) -0.09077(8) 0.41782(7) 1.000 0.0534(4)
N11 N Uani 0.33319(17) 0.08554(11) 0.39900(9) 1.000 0.0441(4)
C11 C Uani 0.3286(2) 0.20593(13) 0.38557(10) 1.000 0.0424(5)
C12 C Uani 0.5048(2) 0.27343(12) 0.37795(9) 1.000 0.0462(4)
C13 C Uani 0.6620(2) 0.19847(15) 0.40080(11) 1.000 0.0497(5)
C14 C Uani 0.6539(2) 0.08257(14) 0.41307(11) 1.000 0.0476(5)
C15 C Uani 0.4851(2) 0.01765(11) 0.41045(8) 1.000 0.0416(4)
C16 C Uani 0.5203(4) 0.3159(2) 0.28744(13) 1.000 0.0758(8)
H1 H Uiso 0.739(3) 0.2860(16) 0.0980(11) 1.000 0.048(5)
H2 H Uiso 0.927(3) -0.097(2) 0.1053(16) 1.000 0.099(8)
H31 H Uiso 1.274(3) 0.0912(16) 0.1163(13) 1.000 0.068(6)
H41 H Uiso 1.263(3) 0.2993(17) 0.0889(12) 1.000 0.061(5)
H61 H Uiso 0.990(3) 0.116(2) 0.2613(13) 1.000 0.093(7)
H62 H Uiso 1.106(4) 0.005(2) 0.2495(16) 1.000 0.120(10)
H63 H Uiso 0.880(3) -0.014(2) 0.2454(13) 1.000 0.091(7)
H11 H Uiso 0.234(2) 0.0472(14) 0.3999(11) 1.000 0.046(5)
H12 H Uiso 0.428(3) 0.425(2) 0.4144(16) 1.000 0.098(9)
H131 H Uiso 0.769(3) 0.2428(15) 0.4051(11) 1.000 0.055(5)
H141 H Uiso 0.758(3) 0.0313(15) 0.4278(11) 1.000 0.055(5)
H161 H Uiso 0.631(3) 0.357(2) 0.2834(16) 1.000 0.093(7)
H162 H Uiso 0.408(4) 0.375(2) 0.2744(17) 1.000 0.109(8)
H163 H Uiso 0.520(3) 0.245(2) 0.2507(12) 1.000 0.085(7)

loop_
_atom_type_symbol
_atom_type_description
_atom_type_scat_dispersion_real
_atom_type_scat_dispersion_imag
_atom_type_scat_source
O O 0.0492 0.0322 'International Tables Vol C Tables 4.2.6.8 and 6.1.1.4'
N N 0.0311 0.0180 'International Tables Vol C Tables 4.2.6.8 and 6.1.1.4'
H H 0.0000 0.0000 'International Tables Vol C Tables 4.2.6.8 and 6.1.1.4'
C C 0.0181 0.0091 'International Tables Vol C Tables 4.2.6.8 and 6.1.1.4'

loop_
_geom_angle_atom_site_label_1
_geom_angle_atom_site_label_2
_geom_angle_atom_site_label_3
_geom_angle
_geom_angle_publ_flag
C2 O2 H2 112.7(15) no
C12 O12 H12 107.4(16) no
C1 N1 C5 125.96(13) yes
C5 N1 H1 115.8(13) no
C1 N1 H1 118.0(13) no
C11 N11 C15 125.70(13) yes
C15 N11 H11 116.1(11) no
C11 N11 H11 118.2(11) no
N1 C1 C2 117.64(13) yes
O1 C1 C2 121.82(14) yes
O1 C1 N1 120.45(14) yes
O2 C2 C1 110.78(12) yes
O2 C2 C3 106.59(13) yes
O2 C2 C6 110.35(12) yes
C1 C2 C6 106.54(14) no
C3 C2 C6 109.67(14) no
C1 C2 C3 112.94(12) no
C2 C3 C4 123.12(14) no
C3 C4 C5 121.47(14) no
O3 C5 C4 123.68(14) yes
N1 C5 C4 116.31(12) yes
O3 C5 N1 120.00(14) yes
C2 C3 H31 115.8(11) no
C4 C3 H31 121.0(11) no
C5 C4 H41 114.4(12) no
C3 C4 H41 124.1(12) no
C2 C6 H63 109.2(11) no
H62 C6 H63 114.8(19) no
H61 C6 H62 103.0(19) no
H61 C6 H63 110.2(18) no
C2 C6 H62 110.6(16) no
C2 C6 H61 108.9(12) no
N11 C11 C12 118.55(13) yes
O11 C11 C12 121.26(13) yes
O11 C11 N11 120.14(14) yes
O12 C12 C11 108.68(12) yes
O12 C12 C13 106.45(13) yes
O12 C12 C16 111.51(13) yes
C11 C12 C13 112.86(12) no
C11 C12 C16 107.16(15) no
C13 C12 C16 110.23(16) no
C12 C13 C14 123.64(14) no
C13 C14 C15 121.76(14) no
O13 C15 N11 119.91(13) yes
O13 C15 C14 123.51(14) yes
N11 C15 C14 116.58(12) yes
C12 C13 H131 113.3(11) no
C14 C13 H131 123.1(11) no
C13 C14 H141 124.5(11) no
C15 C14 H141 113.7(11) no
C12 C16 H161 106.3(15) no
C12 C16 H162 108.1(15) no
C12 C16 H163 108.3(12) no
H161 C16 H162 111.7(19) no
H161 C16 H163 110.5(19) no
H162 C16 H163 111.8(19) no

loop_
_geom_bond_atom_site_label_1
_geom_bond_atom_site_label_2
_geom_bond_distance
_geom_bond_publ_flag
O1 C1 1.2128(19) yes
O2 C2 1.4103(17) yes
O3 C5 1.2129(17) yes
O2 H2 0.90(2) no
O11 C11 1.2167(19) yes
O12 C12 1.4166(19) yes
O13 C15 1.2209(15) yes
O12 H12 0.89(2) no
N1 C5 1.385(2) yes
N1 C1 1.363(2) yes
N1 H1 0.84(2) no
N11 C11 1.3634(19) yes
N11 C15 1.3829(19) yes
N11 H11 0.860(15) no
C1 C2 1.520(2) no
C2 C6 1.532(2) no
C2 C3 1.496(2) no
C3 C4 1.317(2) no
C4 C5 1.467(2) no
C3 H31 0.97(2) no
C4 H41 0.98(2) no
C6 H63 1.07(2) no
C6 H61 0.99(2) no
C6 H62 0.96(3) no
C11 C12 1.529(2) no
C12 C13 1.494(2) no
C12 C16 1.527(3) no
C13 C14 1.312(2) no
C14 C15 1.462(2) no
C13 H131 0.95(2) no
C14 H141 1.00(2) no
C16 H161 0.95(2) no
C16 H162 1.09(3) no
C16 H163 0.99(2) no
